data_4114255
loop_
_publ_author_name
'Anindya Ghosh'
'Alexander D. Ryabov'
'Sherry M. Mayer'
'David C. Horner'
'Duane E. Prasuhn'
'Sayam Sen Gupta'
'Leonard Vuocolo'
'Caleb Culver'
'Michael P. Hendrich'
'Cliffton E. F. Rickard'
'Richard E. Norman'
'Colin P. Horwitz'
'Terrence J. Collins'

_publ_section_title
;
 Understanding the Mechanism of H+-Induced Demetalation as a Design
 Strategy for Robust Iron(III) Peroxide-Activating Catalysts
;
_journal_name_full 'Journal of the American Chemical Society'
_journal_page_first 12378
_journal_page_last 12379
_journal_paper_doi 10.1021/ja0367344
_journal_volume 125
_journal_year 2003
_chemical_formula_moiety 'C19 H24 Fe N4 O5, P C24 H20, 3(H2 O)'
_chemical_formula_sum 'C43 H48 Fe N4 O8 P'
_chemical_formula_weight 835.67
_chemical_name_systematic
; 
 Complex  PPh4 3(H2)0
;
_space_group_IT_number 4
_symmetry_cell_setting monoclinic
_symmetry_space_group_name_Hall 'P 2yb'
_symmetry_space_group_name_H-M 'P 1 21 1'
_atom_sites_solution_hydrogens geom
_atom_sites_solution_primary direct
_atom_sites_solution_secondary difmap
_audit_creation_method SHELXL-97
_cell_angle_alpha 90.00
_cell_angle_beta 95.1060(10)
_cell_angle_gamma 90.00
_cell_formula_units_Z 2
_cell_length_a 9.8668(3)
_cell_length_b 15.9815(4)
_cell_length_c 13.1301(4)
_cell_measurement_reflns_used 8192
_cell_measurement_temperature 150(2)
_cell_measurement_theta_max 25
_cell_measurement_theta_min 2
_cell_volume 2062.22(10)
_computing_cell_refinement 'Siemens SMART'
_computing_data_collection 'Siemens SMART (Siemens, 1995)'
_computing_data_reduction 'Siemens SAINT  (Siemens, 1995)'
_computing_molecular_graphics 'Siemens SHELXTL (Siemens, 1994)'
_computing_publication_material SHELXL-97
_computing_structure_refinement 'SHELXL-97 Sheldrick, (1997)'
_computing_structure_solution 'SHELXS Sheldrick, (1990)'
_diffrn_ambient_temperature 150(2)
_diffrn_measured_fraction_theta_full 0.995
_diffrn_measured_fraction_theta_max 0.995
_diffrn_measurement_device_type 'Siemens SMART'
_diffrn_measurement_method 'Area detector \w scans'
_diffrn_radiation_monochromator graphite
_diffrn_radiation_source 'fine-focus sealed tube'
_diffrn_radiation_type MoK\a
_diffrn_radiation_wavelength 0.71073
_diffrn_reflns_av_R_equivalents 0.0197
_diffrn_reflns_av_sigmaI/netI 0.0430
_diffrn_reflns_limit_h_max 11
_diffrn_reflns_limit_h_min -11
_diffrn_reflns_limit_k_max 18
_diffrn_reflns_limit_k_min -18
_diffrn_reflns_limit_l_max 15
_diffrn_reflns_limit_l_min 0
_diffrn_reflns_number 11294
_diffrn_reflns_theta_full 25.04
_diffrn_reflns_theta_max 25.04
_diffrn_reflns_theta_min 1.56
_diffrn_standards_decay_% '< 2'
_exptl_absorpt_coefficient_mu 0.462
_exptl_absorpt_correction_T_max 0.9818
_exptl_absorpt_correction_T_min 0.7627
_exptl_absorpt_correction_type multi-scan
_exptl_absorpt_process_details 'Blessing, 1995'
_exptl_crystal_colour Orange
_exptl_crystal_density_diffrn 1.346
_exptl_crystal_description 'Thin plate'
_exptl_crystal_F_000 878
_exptl_crystal_size_max 0.62
_exptl_crystal_size_mid 0.30
_exptl_crystal_size_min 0.04
_refine_diff_density_max 0.663
_refine_diff_density_min -0.403
_refine_diff_density_rms 0.045
_refine_ls_abs_structure_details 'Flack H D (1983), Acta Cryst. A39, 876-881'
_refine_ls_abs_structure_Flack 0.036(12)
_refine_ls_extinction_method none
_refine_ls_goodness_of_fit_ref 1.019
_refine_ls_hydrogen_treatment mixed
_refine_ls_matrix_type full
_refine_ls_number_parameters 532
_refine_ls_number_reflns 6817
_refine_ls_number_restraints 1
_refine_ls_restrained_S_all 1.019
_refine_ls_R_factor_all 0.0370
_refine_ls_R_factor_gt 0.0317
_refine_ls_shift/su_max 0.053
_refine_ls_shift/su_mean 0.002
_refine_ls_structure_factor_coef Fsqd
_refine_ls_weighting_details 'w=1/[\s^2^(Fo^2^)+(0.0305P)^2^+0.8802P] where P=(Fo^2^+2Fc^2^)/3'
_refine_ls_weighting_scheme calc
_refine_ls_wR_factor_gt 0.0733
_refine_ls_wR_factor_ref 0.0764
_reflns_number_gt 6290
_reflns_number_total 6817
_reflns_threshold_expression >2sigma(I)
_cod_data_source_file ja0367344si20030807_063026.cif
_cod_data_source_block tjcag
_cod_depositor_comments
;
The following automatic conversions were performed:

'_refine_ls_weighting_scheme' value 'calc
w=1/[\s^2^(Fo^2^)+(0.0305P)^2^+0.8802P] where P=(Fo^2^+2Fc^2^)/3' was
changed to 'calc'. New tag '_refine_ls_weighting_details' was
created. The value of the new tag was set to
'w=1/[\s^2^(Fo^2^)+(0.0305P)^2^+0.8802P] where P=(Fo^2^+2Fc^2^)/3'.

Automatic conversion script
Id: cif_fix_values 3143 2015-03-26 13:38:13Z robertas 
;
_cod_original_sg_symbol_H-M 'P 21'
_cod_database_code 4114255

loop_
_symmetry_equiv_pos_as_xyz
'x, y, z'
'-x, y+1/2, -z'

loop_
_atom_site_label
_atom_site_type_symbol
_atom_site_fract_x
_atom_site_fract_y
_atom_site_fract_z
_atom_site_U_iso_or_equiv
_atom_site_adp_type
_atom_site_occupancy
_atom_site_calc_flag
_atom_site_refinement_flags
Fe Fe 0.61997(3) 0.33053(2) 0.17199(3) 0.01596(9) Uani 1 d .
O1 O 0.7176(2) 0.08892(12) 0.15541(15) 0.0279(5) Uani 1 d .
O2 O 0.81168(16) 0.33328(15) -0.08879(12) 0.0237(4) Uani 1 d .
O3 O 0.6776(2) 0.57204(12) 0.09486(16) 0.0295(5) Uani 1 d .
O4 O 0.5517(2) 0.44042(13) 0.43374(16) 0.0316(5) Uani 1 d .
O5 O 0.42100(16) 0.33215(15) 0.10098(13) 0.0229(4) Uani 1 d .
H5A H 0.375(3) 0.293(2) 0.080(2) 0.027 Uiso 1 d .
H5B H 0.389(3) 0.373(2) 0.056(2) 0.027 Uiso 1 d .
N1 N 0.6415(2) 0.21714(14) 0.20838(17) 0.0176(5) Uani 1 d .
N2 N 0.7222(2) 0.30283(13) 0.06172(17) 0.0173(5) Uani 1 d .
N3 N 0.6511(2) 0.44737(15) 0.17546(17) 0.0177(5) Uani 1 d .
N4 N 0.5936(2) 0.34343(15) 0.31089(15) 0.0172(5) Uani 1 d .
C1 C 0.6088(3) 0.19646(17) 0.3083(2) 0.0190(6) Uani 1 d .
C2 C 0.6984(3) 0.16581(17) 0.1430(2) 0.0195(6) Uani 1 d .
C3 C 0.7415(3) 0.21003(17) 0.0471(2) 0.0198(6) Uani 1 d .
C4 C 0.7612(3) 0.35606(16) -0.0086(2) 0.0199(6) Uani 1 d .
C5 C 0.7468(3) 0.45272(18) 0.0037(2) 0.0207(6) Uani 1 d .
C6 C 0.6873(3) 0.49347(17) 0.0968(2) 0.0193(6) Uani 1 d .
C7 C 0.6062(3) 0.48964(17) 0.2682(2) 0.0185(6) Uani 1 d .
C8 C 0.5814(3) 0.42190(17) 0.3477(2) 0.0194(6) Uani 1 d .
C9 C 0.5837(3) 0.26808(17) 0.3672(2) 0.0188(6) Uani 1 d .
C10 C 0.5557(3) 0.26027(18) 0.4682(2) 0.0227(6) Uani 1 d .
H10A H 0.5414 0.3085 0.5082 0.027 Uiso 1 calc R
C11 C 0.5490(3) 0.18016(18) 0.5105(2) 0.0258(6) Uani 1 d .
H11A H 0.5298 0.1741 0.5797 0.031 Uiso 1 calc R
C12 C 0.5700(3) 0.10945(18) 0.4526(2) 0.0265(6) Uani 1 d .
H12A H 0.5633 0.0555 0.4821 0.032 Uiso 1 calc R
C13 C 0.6008(3) 0.11702(17) 0.3513(2) 0.0229(6) Uani 1 d .
H13A H 0.6161 0.0685 0.3121 0.027 Uiso 1 calc R
C14 C 0.8888(3) 0.18595(19) 0.0353(2) 0.0268(7) Uani 1 d .
H14A H 0.9192 0.2134 -0.0253 0.040 Uiso 1 calc R
H14B H 0.8954 0.1251 0.0277 0.040 Uiso 1 calc R
H14C H 0.9464 0.2038 0.0961 0.040 Uiso 1 calc R
C15 C 0.6460(3) 0.17730(18) -0.0419(2) 0.0262(6) Uani 1 d .
H15A H 0.6688 0.2037 -0.1056 0.039 Uiso 1 calc R
H15B H 0.5518 0.1907 -0.0301 0.039 Uiso 1 calc R
H15C H 0.6563 0.1165 -0.0472 0.039 Uiso 1 calc R
C16 C 0.8944(3) 0.4884(2) 0.0045(3) 0.0333(8) Uani 1 d .
H16A H 0.9493 0.4684 0.0655 0.050 Uiso 1 calc R
H16B H 0.8912 0.5497 0.0053 0.050 Uiso 1 calc R
H16C H 0.9352 0.4694 -0.0569 0.050 Uiso 1 calc R
C17 C 0.6624(4) 0.4850(2) -0.0926(2) 0.0340(7) Uani 1 d .
H17A H 0.5697 0.4626 -0.0944 0.051 Uiso 1 calc R
H17B H 0.7045 0.4665 -0.1536 0.051 Uiso 1 calc R
H17C H 0.6593 0.5462 -0.0911 0.051 Uiso 1 calc R
C18 C 0.4708(3) 0.53658(18) 0.2449(2) 0.0241(6) Uani 1 d .
H18A H 0.4822 0.5803 0.1941 0.036 Uiso 1 calc R
H18B H 0.4436 0.5621 0.3078 0.036 Uiso 1 calc R
H18C H 0.4004 0.4972 0.2180 0.036 Uiso 1 calc R
C19 C 0.7174(3) 0.54775(17) 0.3174(2) 0.0243(6) Uani 1 d .
H19A H 0.7367 0.5918 0.2687 0.036 Uiso 1 calc R
H19B H 0.8003 0.5153 0.3358 0.036 Uiso 1 calc R
H19C H 0.6861 0.5733 0.3790 0.036 Uiso 1 calc R
P P 1.06365(6) 0.33689(6) 0.58103(5) 0.02049(15) Uani 1 d .
C21 C 0.9726(3) 0.24321(19) 0.6046(2) 0.0229(7) Uani 1 d .
C22 C 0.9840(3) 0.17415(19) 0.5399(2) 0.0310(7) Uani 1 d .
H22A H 1.0299 0.1797 0.4797 0.037 Uiso 1 calc R
C23 C 0.9285(3) 0.0979(2) 0.5639(3) 0.0370(8) Uani 1 d .
H23A H 0.9374 0.0511 0.5204 0.044 Uiso 1 calc R
C24 C 0.8603(3) 0.0896(2) 0.6505(3) 0.0347(8) Uani 1 d .
H24A H 0.8216 0.0373 0.6664 0.042 Uiso 1 calc R
C25 C 0.8484(3) 0.1573(2) 0.7138(3) 0.0382(8) Uani 1 d .
H25A H 0.8019 0.1511 0.7737 0.046 Uiso 1 calc R
C26 C 0.9032(3) 0.2346(2) 0.6917(2) 0.0314(7) Uani 1 d .
H26A H 0.8933 0.2811 0.7355 0.038 Uiso 1 calc R
C31 C 0.9741(3) 0.42702(19) 0.6231(2) 0.0214(6) Uani 1 d .
C32 C 0.8371(3) 0.43973(19) 0.5873(2) 0.0267(6) Uani 1 d .
H32A H 0.7902 0.3986 0.5455 0.032 Uiso 1 calc R
C33 C 0.7705(3) 0.51166(19) 0.6128(2) 0.0306(7) Uani 1 d .
H33A H 0.6790 0.5211 0.5863 0.037 Uiso 1 calc R
C34 C 0.8375(4) 0.5700(2) 0.6770(3) 0.0345(8) Uani 1 d .
H34A H 0.7910 0.6191 0.6954 0.041 Uiso 1 calc R
C35 C 0.9702(3) 0.5576(2) 0.7144(2) 0.0344(7) Uani 1 d .
H35A H 1.0148 0.5979 0.7588 0.041 Uiso 1 calc R
C36 C 1.0401(3) 0.48623(19) 0.6876(2) 0.0284(7) Uani 1 d .
H36A H 1.1323 0.4780 0.7133 0.034 Uiso 1 calc R
C41 C 1.2291(2) 0.3323(2) 0.64979(18) 0.0208(5) Uani 1 d .
C42 C 1.3289(3) 0.39138(19) 0.6311(2) 0.0275(6) Uani 1 d .
H42A H 1.3091 0.4344 0.5821 0.033 Uiso 1 calc R
C43 C 1.4563(3) 0.38690(19) 0.6839(2) 0.0274(6) Uani 1 d .
H43A H 1.5239 0.4269 0.6711 0.033 Uiso 1 calc R
C44 C 1.4860(3) 0.3244(2) 0.7555(2) 0.0273(6) Uani 1 d .
H44A H 1.5740 0.3210 0.7910 0.033 Uiso 1 calc R
C45 C 1.3866(3) 0.26665(19) 0.7751(2) 0.0279(7) Uani 1 d .
H45A H 1.4065 0.2243 0.8250 0.033 Uiso 1 calc R
C46 C 1.2584(3) 0.27036(18) 0.7225(2) 0.0238(6) Uani 1 d .
H46A H 1.1908 0.2306 0.7363 0.029 Uiso 1 calc R
C51 C 1.0851(2) 0.34229(19) 0.4458(2) 0.0227(6) Uani 1 d .
C52 C 0.9749(3) 0.3601(2) 0.3759(2) 0.0361(8) Uani 1 d .
H52A H 0.8889 0.3725 0.3996 0.043 Uiso 1 calc R
C53 C 0.9892(3) 0.3600(2) 0.2731(3) 0.0435(9) Uani 1 d .
H53A H 0.9132 0.3729 0.2262 0.052 Uiso 1 calc R
C54 C 1.1129(3) 0.3413(3) 0.2369(2) 0.0346(7) Uani 1 d .
H54A H 1.1222 0.3415 0.1655 0.041 Uiso 1 calc R
C55 C 1.2225(3) 0.3223(3) 0.3055(2) 0.0400(8) Uani 1 d .
H55A H 1.3079 0.3092 0.2812 0.048 Uiso 1 calc R
C56 C 1.2091(3) 0.3223(3) 0.4092(2) 0.0380(8) Uani 1 d .
H56A H 1.2849 0.3085 0.4559 0.046 Uiso 1 calc R
O7 O 0.0909(2) 0.32062(19) -0.0886(2) 0.0517(7) Uani 1 d .
H7A H 0.014(4) 0.330(3) -0.082(3) 0.062 Uiso 1 d .
H7B H 0.137(4) 0.364(3) -0.080(3) 0.062 Uiso 1 d .
O6 O 0.2641(2) 0.20720(15) 0.02362(19) 0.0343(5) Uani 1 d .
H6A H 0.283(3) 0.165(2) -0.018(3) 0.041 Uiso 1 d .
H6B H 0.220(4) 0.231(3) -0.012(3) 0.041 Uiso 1 d .
O8 O 0.3011(3) 0.43899(18) -0.0571(3) 0.0821(12) Uani 1 d .

loop_
_atom_site_aniso_label
_atom_site_aniso_U_11
_atom_site_aniso_U_22
_atom_site_aniso_U_33
_atom_site_aniso_U_23
_atom_site_aniso_U_13
_atom_site_aniso_U_12
Fe 0.01921(16) 0.01137(16) 0.01758(17) -0.00017(17) 0.00321(13) 0.00049(19)
O1 0.0416(12) 0.0122(10) 0.0311(11) 0.0013(9) 0.0094(9) 0.0052(9)
O2 0.0276(9) 0.0238(9) 0.0211(9) 0.0023(11) 0.0092(7) -0.0002(11)
O3 0.0410(12) 0.0142(10) 0.0350(12) 0.0028(9) 0.0123(10) 0.0017(9)
O4 0.0523(14) 0.0195(11) 0.0241(11) -0.0025(9) 0.0093(10) 0.0014(10)
O5 0.0226(9) 0.0160(9) 0.0293(10) 0.0004(11) -0.0016(7) -0.0022(11)
N1 0.0226(12) 0.0116(11) 0.0193(12) 0.0001(9) 0.0055(10) 0.0031(9)
N2 0.0214(12) 0.0124(11) 0.0183(12) 0.0003(8) 0.0035(9) 0.0010(8)
N3 0.0221(13) 0.0151(12) 0.0164(12) -0.0011(9) 0.0034(10) 0.0010(9)
N4 0.0206(10) 0.0142(13) 0.0169(10) 0.0023(10) 0.0025(8) 0.0027(10)
C1 0.0199(14) 0.0161(14) 0.0213(15) 0.0027(12) 0.0037(11) 0.0002(11)
C2 0.0195(13) 0.0160(15) 0.0230(15) -0.0023(12) 0.0016(12) 0.0027(11)
C3 0.0230(15) 0.0147(14) 0.0216(15) -0.0008(12) 0.0015(12) 0.0036(11)
C4 0.0157(12) 0.0242(16) 0.0193(14) -0.0002(11) 0.0000(11) 0.0019(10)
C5 0.0205(14) 0.0163(14) 0.0257(15) 0.0014(12) 0.0047(12) -0.0019(11)
C6 0.0215(14) 0.0128(14) 0.0235(15) 0.0016(12) 0.0017(12) -0.0015(11)
C7 0.0209(14) 0.0141(13) 0.0201(14) -0.0024(11) -0.0009(11) 0.0032(11)
C8 0.0209(15) 0.0175(14) 0.0196(15) -0.0045(12) 0.0007(11) 0.0024(12)
C9 0.0200(14) 0.0159(13) 0.0203(15) 0.0039(11) 0.0006(11) 0.0001(12)
C10 0.0238(14) 0.0206(15) 0.0239(16) 0.0003(12) 0.0031(12) 0.0009(12)
C11 0.0272(15) 0.0267(15) 0.0241(15) 0.0074(13) 0.0060(12) 0.0024(12)
C12 0.0295(16) 0.0183(14) 0.0322(16) 0.0097(12) 0.0053(12) -0.0007(12)
C13 0.0265(15) 0.0157(14) 0.0269(15) 0.0007(12) 0.0046(12) 0.0002(11)
C14 0.0298(17) 0.0196(15) 0.0322(16) 0.0025(13) 0.0088(13) 0.0081(13)
C15 0.0346(17) 0.0175(14) 0.0260(15) -0.0038(12) -0.0006(13) 0.0007(13)
C16 0.0259(17) 0.0273(17) 0.048(2) -0.0030(15) 0.0124(15) -0.0081(13)
C17 0.047(2) 0.0246(16) 0.0294(17) 0.0001(14) -0.0044(15) 0.0071(14)
C18 0.0254(14) 0.0195(14) 0.0276(15) -0.0013(12) 0.0028(12) 0.0057(12)
C19 0.0312(16) 0.0154(13) 0.0257(15) -0.0036(11) -0.0005(12) -0.0015(12)
P 0.0186(3) 0.0203(3) 0.0224(3) -0.0003(4) 0.0009(2) 0.0006(4)
C21 0.0182(16) 0.0253(16) 0.0246(16) -0.0015(13) -0.0020(12) 0.0005(12)
C22 0.0343(16) 0.0274(17) 0.0326(17) -0.0064(14) 0.0108(13) -0.0033(13)
C23 0.0443(19) 0.0267(17) 0.0412(19) -0.0095(14) 0.0101(15) -0.0029(15)
C24 0.0357(19) 0.0259(17) 0.043(2) -0.0007(15) 0.0071(15) -0.0087(14)
C25 0.0380(18) 0.043(2) 0.0362(18) -0.0029(15) 0.0159(15) -0.0125(15)
C26 0.0315(17) 0.0316(17) 0.0322(17) -0.0073(14) 0.0086(13) -0.0093(14)
C31 0.0218(16) 0.0174(14) 0.0257(15) 0.0016(12) 0.0055(12) 0.0016(12)
C32 0.0248(15) 0.0304(16) 0.0251(15) -0.0026(12) 0.0030(12) 0.0010(13)
C33 0.0262(16) 0.0314(17) 0.0347(17) 0.0053(13) 0.0062(13) 0.0085(13)
C34 0.042(2) 0.0269(18) 0.0363(18) -0.0014(15) 0.0116(15) 0.0102(15)
C35 0.0435(19) 0.0291(17) 0.0312(17) -0.0075(13) 0.0062(15) 0.0026(14)
C36 0.0276(16) 0.0298(16) 0.0275(15) -0.0009(13) -0.0002(12) 0.0021(13)
C41 0.0202(11) 0.0178(12) 0.0245(12) -0.0035(15) 0.0026(9) 0.0021(15)
C42 0.0315(16) 0.0235(14) 0.0268(15) 0.0062(13) -0.0020(12) -0.0013(13)
C43 0.0249(15) 0.0252(15) 0.0316(16) -0.0033(13) 0.0000(12) -0.0059(13)
C44 0.0230(12) 0.0280(15) 0.0296(14) -0.0050(15) -0.0043(10) 0.0036(15)
C45 0.0308(16) 0.0220(14) 0.0297(17) 0.0019(13) -0.0039(13) 0.0063(13)
C46 0.0241(14) 0.0181(13) 0.0291(16) 0.0020(12) 0.0018(12) 0.0018(12)
C51 0.0229(12) 0.0200(16) 0.0253(13) -0.0021(13) 0.0020(10) 0.0001(13)
C52 0.0237(15) 0.057(2) 0.0280(16) 0.0006(14) 0.0025(13) 0.0105(14)
C53 0.0327(17) 0.066(3) 0.0308(17) 0.0026(15) -0.0013(14) 0.0106(16)
C54 0.0331(14) 0.047(2) 0.0243(14) 0.0032(16) 0.0043(11) -0.0042(17)
C55 0.0218(13) 0.069(3) 0.0302(15) -0.0054(19) 0.0071(11) 0.0042(19)
C56 0.0210(13) 0.066(2) 0.0262(14) 0.0029(18) 0.0010(11) 0.0038(18)
O7 0.0245(11) 0.0438(17) 0.0879(19) -0.0083(15) 0.0109(12) 0.0007(13)
O6 0.0313(12) 0.0226(12) 0.0484(15) -0.0094(11) 0.0008(10) 0.0030(9)
O8 0.0527(18) 0.0378(16) 0.148(3) 0.0470(19) -0.0335(19) -0.0146(14)

loop_
_atom_type_symbol
_atom_type_description
_atom_type_scat_dispersion_real
_atom_type_scat_dispersion_imag
_atom_type_scat_source
C C 0.0033 0.0016 'International Tables Vol C Tables 4.2.6.8 and 6.1.1.4'
H H 0.0000 0.0000 'International Tables Vol C Tables 4.2.6.8 and 6.1.1.4'
N N 0.0061 0.0033 'International Tables Vol C Tables 4.2.6.8 and 6.1.1.4'
O O 0.0106 0.0060 'International Tables Vol C Tables 4.2.6.8 and 6.1.1.4'
P P 0.1023 0.0942 'International Tables Vol C Tables 4.2.6.8 and 6.1.1.4'
Fe Fe 0.3463 0.8444 'International Tables Vol C Tables 4.2.6.8 and 6.1.1.4'

loop_
_geom_angle_atom_site_label_1
_geom_angle_atom_site_label_2
_geom_angle_atom_site_label_3
_geom_angle
N4 Fe N1 83.18(10)
N4 Fe N2 154.19(9)
N1 Fe N2 85.00(9)
N4 Fe N3 84.51(10)
N1 Fe N3 158.44(9)
N2 Fe N3 98.81(9)
N4 Fe O5 103.03(8)
N1 Fe O5 101.83(10)
N2 Fe O5 101.81(8)
N3 Fe O5 98.16(10)
C2 N1 C1 126.2(2)
C2 N1 Fe 117.99(19)
C1 N1 Fe 115.44(17)
C4 N2 C3 119.3(2)
C4 N2 Fe 125.90(17)
C3 N2 Fe 114.17(16)
C6 N3 C7 119.8(2)
C6 N3 Fe 125.23(19)
C7 N3 Fe 113.99(17)
C8 N4 C9 126.0(2)
C8 N4 Fe 118.23(19)
C9 N4 Fe 115.73(18)
C13 C1 C9 119.8(2)
C13 C1 N1 127.8(3)
C9 C1 N1 112.5(2)
O1 C2 N1 125.6(3)
O1 C2 C3 120.6(2)
N1 C2 C3 113.8(2)
N2 C3 C14 113.1(2)
N2 C3 C15 111.0(2)
C14 C3 C15 111.4(2)
N2 C3 C2 107.5(2)
C14 C3 C2 107.6(2)
C15 C3 C2 105.8(2)
O2 C4 N2 123.6(2)
O2 C4 C5 114.8(2)
N2 C4 C5 121.6(2)
C17 C5 C6 107.0(2)
C17 C5 C4 107.1(2)
C6 C5 C4 122.9(2)
C17 C5 C16 108.6(3)
C6 C5 C16 105.1(2)
C4 C5 C16 105.5(2)
O3 C6 N3 122.6(3)
O3 C6 C5 115.9(2)
N3 C6 C5 121.5(2)
N3 C7 C19 111.3(2)
N3 C7 C18 111.9(2)
C19 C7 C18 111.3(2)
N3 C7 C8 108.1(2)
C19 C7 C8 107.0(2)
C18 C7 C8 106.9(2)
O4 C8 N4 126.0(3)
O4 C8 C7 121.3(2)
N4 C8 C7 112.7(2)
C10 C9 C1 120.6(3)
C10 C9 N4 127.1(3)
C1 C9 N4 112.2(2)
C9 C10 C11 118.9(3)
C12 C11 C10 120.9(3)
C11 C12 C13 120.5(3)
C1 C13 C12 119.3(3)
C21 P C41 109.13(15)
C21 P C31 110.40(11)
C41 P C31 109.09(14)
C21 P C51 108.34(14)
C41 P C51 108.35(11)
C31 P C51 111.48(14)
C26 C21 C22 119.5(3)
C26 C21 P 121.1(2)
C22 C21 P 119.0(2)
C23 C22 C21 120.0(3)
C24 C23 C22 120.3(3)
C25 C24 C23 119.8(3)
C24 C25 C26 121.1(3)
C25 C26 C21 119.3(3)
C36 C31 C32 119.3(3)
C36 C31 P 120.9(2)
C32 C31 P 119.7(2)
C33 C32 C31 120.3(3)
C32 C33 C34 119.7(3)
C35 C34 C33 120.6(3)
C34 C35 C36 120.4(3)
C31 C36 C35 119.6(3)
C46 C41 C42 119.7(2)
C46 C41 P 119.9(2)
C42 C41 P 120.4(2)
C43 C42 C41 119.9(3)
C42 C43 C44 120.4(3)
C45 C44 C43 119.7(2)
C44 C45 C46 120.5(3)
C45 C46 C41 119.8(3)
C52 C51 C56 118.7(3)
C52 C51 P 120.3(2)
C56 C51 P 120.7(2)
C53 C52 C51 120.5(3)
C52 C53 C54 120.7(3)
C55 C54 C53 119.3(3)
C54 C55 C56 120.4(3)
C55 C56 C51 120.4(3)

loop_
_geom_bond_atom_site_label_1
_geom_bond_atom_site_label_2
_geom_bond_distance
Fe N4 1.876(2)
Fe N1 1.881(2)
Fe N2 1.889(2)
Fe N3 1.892(2)
Fe O5 2.0972(17)
O1 C2 1.252(3)
O2 C4 1.258(3)
O3 C6 1.259(3)
O4 C8 1.229(4)
N1 C2 1.346(3)
N1 C1 1.418(3)
N2 C4 1.337(3)
N2 C3 1.510(3)
N3 C6 1.342(4)
N3 C7 1.494(3)
N4 C8 1.353(3)
N4 C9 1.421(4)
C1 C13 1.395(4)
C1 C9 1.415(4)
C2 C3 1.536(4)
C3 C14 1.525(4)
C3 C15 1.527(4)
C4 C5 1.561(4)
C5 C17 1.540(4)
C5 C6 1.546(4)
C5 C16 1.563(4)
C7 C19 1.535(4)
C7 C18 1.539(4)
C7 C8 1.538(4)
C9 C10 1.385(4)
C10 C11 1.399(4)
C11 C12 1.388(4)
C12 C13 1.396(4)
P C21 1.787(3)
P C41 1.796(2)
P C31 1.802(3)
P C51 1.809(3)
C21 C26 1.391(4)
C21 C22 1.403(4)
C22 C23 1.384(4)
C23 C24 1.379(5)
C24 C25 1.376(5)
C25 C26 1.389(4)
C31 C36 1.393(4)
C31 C32 1.406(4)
C32 C33 1.380(4)
C33 C34 1.385(5)
C34 C35 1.371(5)
C35 C36 1.394(4)
C41 C46 1.389(4)
C41 C42 1.401(4)
C42 C43 1.383(4)
C43 C44 1.385(4)
C44 C45 1.387(4)
C45 C46 1.387(4)
C51 C52 1.388(4)
C51 C56 1.390(4)
C52 C53 1.370(4)
C53 C54 1.381(4)
C54 C55 1.378(4)
C55 C56 1.381(4)

loop_
_geom_hbond_atom_site_label_D
_geom_hbond_atom_site_label_H
_geom_hbond_atom_site_label_A
_geom_hbond_distance_DH
_geom_hbond_distance_HA
_geom_hbond_distance_DA
_geom_hbond_angle_DHA
_geom_hbond_site_symmetry_A
O5 H5A O6 0.80(3) 1.87(3) 2.671(3) 176(3) .
O5 H5B O8 0.92(3) 1.96(3) 2.861(4) 167(3) .
O7 H7B O8 0.84(4) 2.01(4) 2.811(4) 160(4) .
O7 H7A O2 0.79(4) 1.99(4) 2.762(3) 167(5) 1_455
O6 H6B O7 0.72(4) 2.11(4) 2.816(4) 166(4) .
O6 H6A O3 0.90(4) 1.85(4) 2.752(3) 176(3) 2_645
